data_4029226
loop_
_publ_author_name
'Lemonnier, G\'erald'
'Hijfte, Nathalie Van'
'Poisson, Thomas'
'Couve-Bonnaire, Samuel'
'Pannecoucke, Xavier'

_publ_section_title
;
 Indium-promoted diastereoselective addition of fluorinated haloallylic
 derivatives to imines.
;
_journal_issue 7
_journal_name_full 'The Journal of organic chemistry'
_journal_page_first 2916
_journal_page_last 2925
_journal_paper_doi 10.1021/jo402810s
_journal_volume 79
_journal_year 2014
_chemical_compound_source 'synthesis as described'
_chemical_formula_moiety 'C23 H21 Cl1 F1 N1 O2 S1'
_chemical_formula_sum 'C23 H21 Cl F N O2 S'
_chemical_formula_weight 429.92
_chemical_name_systematic
;
 ?
;
_space_group_IT_number 61
_symmetry_cell_setting orthorhombic
_symmetry_Int_Tables_number 61
_symmetry_space_group_name_Hall '-P 2ac 2ab'
_symmetry_space_group_name_H-M 'P b c a'
_atom_sites_solution_hydrogens geom
_atom_sites_solution_primary direct
_atom_sites_solution_secondary difmap
_audit_conform_dict_location ftp://ftp.iucr.org/pub/cif_core.dic
_audit_conform_dict_name cif_core.dic
_audit_conform_dict_version 2.4
_audit_creation_date 2013-07-18T14:14:51-00:00
_audit_creation_method 'WinGX routine CIF_UPDATE'
_cell_angle_alpha 90
_cell_angle_beta 90
_cell_angle_gamma 90
_cell_formula_units_Z 16
_cell_length_a 11.2581(13)
_cell_length_b 22.546(3)
_cell_length_c 34.795(4)
_cell_measurement_reflns_used 0
_cell_measurement_temperature 293(2)
_cell_measurement_theta_max 0
_cell_measurement_theta_min 0
_cell_measurement_wavelength 0.71073
_cell_volume 8831.8(19)
_computing_molecular_graphics 'Ortep-3 for Windows (Farrugia, 1997)'
_computing_publication_material 'WinGX publication routines (Farrugia, 1999)'
_computing_structure_refinement 'SHELXL-97 (Sheldrick, 2008)'
_diffrn_ambient_temperature 293(2)
_diffrn_measured_fraction_theta_full 0.997
_diffrn_measured_fraction_theta_max 0.997
_diffrn_radiation_monochromator graphite
_diffrn_radiation_probe x-ray
_diffrn_radiation_type MoK\a
_diffrn_radiation_wavelength 0.71073
_diffrn_reflns_av_R_equivalents 0.0319
_diffrn_reflns_av_unetI/netI 0.0205
_diffrn_reflns_limit_h_max 14
_diffrn_reflns_limit_h_min -14
_diffrn_reflns_limit_k_max 27
_diffrn_reflns_limit_k_min -28
_diffrn_reflns_limit_l_max 43
_diffrn_reflns_limit_l_min -43
_diffrn_reflns_number 67319
_diffrn_reflns_theta_full 26.42
_diffrn_reflns_theta_max 26.42
_diffrn_reflns_theta_min 1.9
_exptl_absorpt_coefficient_mu 0.294
_exptl_absorpt_correction_type none
_exptl_crystal_colour colourless
_exptl_crystal_density_diffrn 1.293
_exptl_crystal_density_method 'not measured'
_exptl_crystal_description prism
_exptl_crystal_F_000 3584
_exptl_crystal_size_max 0
_exptl_crystal_size_mid 0
_exptl_crystal_size_min 0
_refine_diff_density_max 0.372
_refine_diff_density_min -0.266
_refine_diff_density_rms 0.043
_refine_ls_extinction_method none
_refine_ls_goodness_of_fit_ref 0.994
_refine_ls_hydrogen_treatment constr
_refine_ls_matrix_type full
_refine_ls_number_parameters 525
_refine_ls_number_reflns 9046
_refine_ls_number_restraints 0
_refine_ls_restrained_S_all 0.994
_refine_ls_R_factor_all 0.0904
_refine_ls_R_factor_gt 0.0603
_refine_ls_shift/su_max 0
_refine_ls_shift/su_mean 0
_refine_ls_structure_factor_coef Fsqd
_refine_ls_weighting_details 'calc w=1/[\s^2^(Fo^2^)+(0.1040P)^2^+3.4586P] where P=(Fo^2^+2Fc^2^)/3'
_refine_ls_weighting_scheme calc
_refine_ls_wR_factor_gt 0.1713
_refine_ls_wR_factor_ref 0.1989
_reflns_number_gt 5945
_reflns_number_total 9046
_reflns_threshold_expression >2\s(I)
_cod_data_source_file jo402810s_si_003.cif
_cod_data_source_block nvh230
_cod_depositor_comments
;Adding full bibliography for
 ./tmp-cod-update-bibliographies-12971/cifs/4029226.cif.
;
_cod_original_cell_volume 8831.8(18)
_cod_database_code 4029226

loop_
_symmetry_equiv_pos_as_xyz
'x, y, z'
'-x+1/2, -y, z+1/2'
'x+1/2, -y+1/2, -z'
'-x, y+1/2, -z+1/2'
'-x, -y, -z'
'x-1/2, y, -z-1/2'
'-x-1/2, y-1/2, z'
'x, -y-1/2, z-1/2'

loop_
_atom_site_label
_atom_site_type_symbol
_atom_site_fract_x
_atom_site_fract_y
_atom_site_fract_z
_atom_site_U_iso_or_equiv
_atom_site_adp_type
_atom_site_occupancy
_atom_site_symmetry_multiplicity
_atom_site_calc_flag
_atom_site_refinement_flags
C1 C 0.9509(3) 0.53189(14) 0.20483(8) 0.0749(8) Uani 1 1 d .
H1 H 1.0234 0.5163 0.1969 0.09 Uiso 1 1 calc R
C2 C 0.9250(3) 0.53455(15) 0.24363(9) 0.0817(8) Uani 1 1 d .
H2 H 0.9794 0.5212 0.2618 0.098 Uiso 1 1 calc R
C3 C 0.8175(3) 0.55716(15) 0.25483(9) 0.0820(9) Uani 1 1 d .
C4 C 0.7373(3) 0.57714(14) 0.22874(10) 0.0862(9) Uani 1 1 d .
H4 H 0.665 0.5927 0.2369 0.103 Uiso 1 1 calc R
C5 C 0.7636(3) 0.57428(12) 0.18987(9) 0.0723(7) Uani 1 1 d .
H5 H 0.7085 0.5875 0.1719 0.087 Uiso 1 1 calc R
C6 C 0.8717(2) 0.55186(11) 0.17766(8) 0.0619(6) Uani 1 1 d .
C7 C 0.9000(2) 0.54764(11) 0.13523(7) 0.0633(6) Uani 1 1 d .
H7 H 0.8322 0.5634 0.1208 0.076 Uiso 1 1 calc R
C8 C 1.0113(3) 0.58454(12) 0.12467(8) 0.0702(7) Uani 1 1 d .
H8 H 1.076 0.5701 0.141 0.084 Uiso 1 1 calc R
C9 C 0.9941(4) 0.64803(15) 0.13438(9) 0.0891(10) Uani 1 1 d .
C10 C 1.0561(6) 0.6813(2) 0.15557(13) 0.156(2) Uani 1 1 d .
H10A H 1.0359 0.721 0.1585 0.188 Uiso 1 1 calc R
H10B H 1.1221 0.6661 0.1683 0.188 Uiso 1 1 calc R
C11 C 1.0526(3) 0.57775(13) 0.08359(8) 0.0786(8) Uani 1 1 d .
C12 C 0.9771(4) 0.58039(18) 0.05286(10) 0.1097(13) Uani 1 1 d .
H12 H 0.8961 0.5858 0.0568 0.132 Uiso 1 1 calc R
C13 C 1.0219(7) 0.5750(2) 0.01534(12) 0.141(2) Uani 1 1 d .
H13 H 0.9707 0.5768 -0.0056 0.169 Uiso 1 1 calc R
C14 C 1.1387(8) 0.5672(2) 0.00985(16) 0.150(3) Uani 1 1 d .
H14 H 1.1681 0.5637 -0.015 0.18 Uiso 1 1 calc R
C15 C 1.2144(6) 0.5644(2) 0.03989(18) 0.151(2) Uani 1 1 d .
H15 H 1.2953 0.5592 0.0356 0.181 Uiso 1 1 calc R
C16 C 1.1719(4) 0.56938(17) 0.07675(12) 0.1060(12) Uani 1 1 d .
H16 H 1.2244 0.567 0.0973 0.127 Uiso 1 1 calc R
C17 C 0.7183(2) 0.42999(12) 0.14725(8) 0.0643(7) Uani 1 1 d .
C18 C 0.6003(3) 0.44399(16) 0.14538(9) 0.0861(9) Uani 1 1 d .
H18 H 0.5701 0.4635 0.124 0.103 Uiso 1 1 calc R
C19 C 0.5260(3) 0.4290(2) 0.17548(12) 0.1026(12) Uani 1 1 d .
H19 H 0.4457 0.4385 0.1741 0.123 Uiso 1 1 calc R
C20 C 0.5693(3) 0.40028(16) 0.20767(10) 0.0865(9) Uani 1 1 d .
C21 C 0.6876(3) 0.38914(15) 0.20959(10) 0.0878(9) Uani 1 1 d .
H21 H 0.7187 0.3719 0.2317 0.105 Uiso 1 1 calc R
C22 C 0.7625(3) 0.40275(14) 0.17971(9) 0.0797(8) Uani 1 1 d .
H22 H 0.8429 0.3936 0.1814 0.096 Uiso 1 1 calc R
C23 C 0.4852(4) 0.3820(2) 0.23950(13) 0.1287(16) Uani 1 1 d .
H23A H 0.4874 0.3397 0.2425 0.193 Uiso 1 1 calc R
H23B H 0.4059 0.3942 0.2331 0.193 Uiso 1 1 calc R
H23C H 0.5089 0.4006 0.2631 0.193 Uiso 1 1 calc R
Cl1 Cl 0.78516(11) 0.55983(7) 0.30378(3) 0.1355(5) Uani 1 1 d .
N1 N 0.92047(19) 0.48618(9) 0.12292(6) 0.0636(5) Uani 1 1 d .
H1A H 0.9913 0.472 0.1236 0.076 Uiso 1 1 calc R
F1 F 0.8978(3) 0.67128(11) 0.11603(9) 0.1553(11) Uani 1 1 d .
O1 O 0.86862(19) 0.39019(9) 0.09718(6) 0.0809(6) Uani 1 1 d .
O2 O 0.74673(19) 0.47726(10) 0.08047(5) 0.0858(6) Uani 1 1 d .
S1 S 0.81342(6) 0.44480(3) 0.108143(19) 0.0671(2) Uani 1 1 d .
C1A C 1.2118(3) 0.22114(15) 0.06785(11) 0.0896(9) Uani 1 1 d .
H1A H 1.2573 0.2023 0.0865 0.108 Uiso 1 1 calc R
C2A C 1.2458(4) 0.21752(18) 0.03011(13) 0.1054(12) Uani 1 1 d .
H2A H 1.314 0.1968 0.0233 0.126 Uiso 1 1 calc R
C3A C 1.1789(3) 0.24456(16) 0.00271(10) 0.0873(9) Uani 1 1 d .
C4A C 1.0807(3) 0.27605(16) 0.01226(10) 0.0925(10) Uani 1 1 d .
H4A H 1.0361 0.2949 -0.0066 0.111 Uiso 1 1 calc R
C5A C 1.0481(3) 0.27967(15) 0.05046(10) 0.0854(9) Uani 1 1 d .
H5A H 0.9811 0.3015 0.0571 0.102 Uiso 1 1 calc R
C6A C 1.1121(2) 0.25185(12) 0.07883(9) 0.0685(7) Uani 1 1 d .
C7A C 1.0746(2) 0.25516(12) 0.12106(9) 0.0693(7) Uani 1 1 d .
H7A H 1.1388 0.2384 0.1367 0.083 Uiso 1 1 calc R
C8A C 0.9614(3) 0.21855(13) 0.12855(9) 0.0761(8) Uani 1 1 d .
H8A H 0.8976 0.2371 0.1136 0.091 Uiso 1 1 calc R
C9A C 0.9729(3) 0.15685(15) 0.11424(10) 0.0886(9) Uani 1 1 d .
C10A C 0.9042(4) 0.12780(19) 0.09068(12) 0.1186(14) Uani 1 1 d .
H10A H 0.9211 0.0885 0.0846 0.142 Uiso 1 1 calc R
H10B H 0.8383 0.1463 0.08 0.142 Uiso 1 1 calc R
C11A C 0.9234(3) 0.22096(13) 0.17044(10) 0.0824(9) Uani 1 1 d .
C12A C 0.9977(4) 0.20303(17) 0.19987(11) 0.1004(11) Uani 1 1 d .
H12A H 1.0737 0.1895 0.1941 0.12 Uiso 1 1 calc R
C13A C 0.9607(5) 0.2049(2) 0.23763(12) 0.1188(14) Uani 1 1 d .
H13A H 1.0107 0.1925 0.2573 0.143 Uiso 1 1 calc R
C14A C 0.8475(6) 0.2258(2) 0.24581(16) 0.1312(18) Uani 1 1 d .
H14A H 0.8215 0.2275 0.2712 0.157 Uiso 1 1 calc R
C15A C 0.7748(5) 0.2435(2) 0.21715(18) 0.1320(17) Uani 1 1 d .
H15A H 0.6993 0.2577 0.2229 0.158 Uiso 1 1 calc R
C16A C 0.8119(4) 0.24074(16) 0.17973(13) 0.1047(12) Uani 1 1 d .
H16A H 0.7604 0.2525 0.1602 0.126 Uiso 1 1 calc R
C17A C 1.2586(3) 0.36964(13) 0.11189(9) 0.0741(8) Uani 1 1 d .
C18A C 1.2268(4) 0.40630(19) 0.08248(13) 0.1126(13) Uani 1 1 d .
H18A H 1.1538 0.4257 0.083 0.135 Uiso 1 1 calc R
C19A C 1.3032(5) 0.4145(2) 0.05201(14) 0.1337(16) Uani 1 1 d .
H19A H 1.2803 0.4392 0.0319 0.16 Uiso 1 1 calc R
C20A C 1.4114(4) 0.3875(2) 0.05056(14) 0.1137(14) Uani 1 1 d .
C21A C 1.4406(4) 0.3509(2) 0.07966(16) 0.1255(15) Uani 1 1 d .
H21A H 1.5131 0.3312 0.079 0.151 Uiso 1 1 calc R
C22A C 1.3655(3) 0.34203(17) 0.11029(13) 0.1049(12) Uani 1 1 d .
H22A H 1.3882 0.3168 0.1301 0.126 Uiso 1 1 calc R
C23A C 1.4955(5) 0.3980(3) 0.01681(17) 0.180(3) Uani 1 1 d .
H23D H 1.5112 0.3609 0.0042 0.27 Uiso 1 1 calc R
H23E H 1.5686 0.4145 0.0261 0.27 Uiso 1 1 calc R
H23F H 1.4594 0.425 -0.001 0.27 Uiso 1 1 calc R
Cl1A Cl 1.21914(12) 0.23828(7) -0.04553(3) 0.1424(5) Uani 1 1 d .
N1A N 1.0536(2) 0.31592(10) 0.13403(7) 0.0695(6) Uani 1 1 d .
H1A1 H 0.9828 0.3302 0.1331 0.083 Uiso 1 1 calc R
F1A F 1.0683(3) 0.12847(10) 0.12937(7) 0.1323(9) Uani 1 1 d .
O1A O 1.10475(19) 0.41206(9) 0.15995(6) 0.0847(6) Uani 1 1 d .
O2A O 1.2220(2) 0.32430(11) 0.17875(7) 0.0987(7) Uani 1 1 d .
S1A S 1.15993(7) 0.35680(3) 0.15004(2) 0.0731(2) Uani 1 1 d .

loop_
_atom_site_aniso_label
_atom_site_aniso_U_11
_atom_site_aniso_U_22
_atom_site_aniso_U_33
_atom_site_aniso_U_23
_atom_site_aniso_U_13
_atom_site_aniso_U_12
C1 0.0692(17) 0.091(2) 0.0645(17) 0.0061(15) 0.0122(14) 0.0058(15)
C2 0.078(2) 0.104(2) 0.0630(17) 0.0029(15) 0.0058(15) -0.0108(17)
C3 0.086(2) 0.094(2) 0.0661(18) -0.0188(16) 0.0195(16) -0.0187(18)
C4 0.081(2) 0.084(2) 0.094(2) -0.0202(17) 0.0252(19) 0.0051(17)
C5 0.0759(18) 0.0666(16) 0.0745(18) -0.0029(13) 0.0064(15) 0.0073(14)
C6 0.0680(16) 0.0550(13) 0.0628(15) 0.0010(11) 0.0104(13) -0.0013(12)
C7 0.0702(16) 0.0619(15) 0.0578(14) 0.0022(11) 0.0055(12) 0.0065(12)
C8 0.0854(19) 0.0679(16) 0.0574(15) 0.0050(12) 0.0091(14) -0.0038(14)
C9 0.127(3) 0.072(2) 0.0689(19) 0.0085(16) 0.0164(19) -0.005(2)
C10 0.271(7) 0.092(3) 0.107(3) -0.012(2) -0.009(4) -0.060(4)
C11 0.112(3) 0.0607(16) 0.0635(17) 0.0029(13) 0.0196(17) -0.0123(16)
C12 0.153(4) 0.112(3) 0.064(2) 0.0052(18) 0.005(2) -0.015(3)
C13 0.241(7) 0.113(3) 0.068(3) -0.001(2) 0.012(3) -0.054(4)
C14 0.262(8) 0.103(3) 0.086(3) -0.023(3) 0.072(5) -0.054(4)
C15 0.180(5) 0.137(4) 0.135(4) -0.016(3) 0.092(4) -0.023(4)
C16 0.119(3) 0.097(3) 0.102(3) -0.001(2) 0.042(2) -0.016(2)
C17 0.0624(16) 0.0675(15) 0.0629(16) -0.0087(12) -0.0031(12) -0.0044(12)
C18 0.073(2) 0.112(3) 0.0735(19) -0.0055(17) -0.0089(16) 0.0031(18)
C19 0.0631(19) 0.146(3) 0.099(3) -0.017(2) 0.0080(19) -0.012(2)
C20 0.087(2) 0.091(2) 0.082(2) -0.0123(17) 0.0144(18) -0.0258(18)
C21 0.091(2) 0.095(2) 0.077(2) 0.0112(17) 0.0038(18) -0.0103(18)
C22 0.0707(18) 0.094(2) 0.0746(19) 0.0106(16) -0.0001(15) 0.0021(16)
C23 0.128(3) 0.139(4) 0.119(3) -0.004(3) 0.048(3) -0.041(3)
Cl1 0.1358(9) 0.2006(12) 0.0700(6) -0.0338(6) 0.0337(6) -0.0241(8)
N1 0.0619(13) 0.0666(13) 0.0624(13) -0.0012(10) 0.0084(10) 0.0046(10)
F1 0.210(3) 0.0922(16) 0.163(2) 0.0057(15) -0.006(2) 0.0365(18)
O1 0.0887(14) 0.0814(13) 0.0724(12) -0.0226(10) 0.0016(10) 0.0053(11)
O2 0.0920(14) 0.1070(16) 0.0584(11) 0.0022(10) -0.0087(10) 0.0097(13)
S1 0.0724(4) 0.0753(4) 0.0537(4) -0.0078(3) 0.0001(3) 0.0046(3)
C1A 0.082(2) 0.086(2) 0.100(2) 0.0076(18) 0.0080(19) 0.0229(17)
C2A 0.093(2) 0.105(3) 0.118(3) -0.011(2) 0.029(2) 0.027(2)
C3A 0.080(2) 0.096(2) 0.086(2) -0.0076(18) 0.0209(18) -0.0092(19)
C4A 0.089(2) 0.105(2) 0.083(2) 0.0077(19) 0.0058(18) 0.011(2)
C5A 0.0714(19) 0.092(2) 0.093(2) 0.0026(18) 0.0075(17) 0.0182(16)
C6A 0.0619(15) 0.0600(15) 0.0837(19) 0.0030(13) 0.0075(14) 0.0026(13)
C7A 0.0649(16) 0.0617(15) 0.0813(18) 0.0055(13) 0.0037(14) 0.0057(13)
C8A 0.0773(19) 0.0689(17) 0.082(2) 0.0071(14) 0.0044(15) -0.0040(14)
C9A 0.108(3) 0.0708(19) 0.087(2) 0.0062(17) 0.007(2) -0.0082(19)
C10A 0.156(4) 0.096(3) 0.104(3) -0.015(2) 0.012(3) -0.030(3)
C11A 0.095(2) 0.0646(17) 0.088(2) 0.0028(15) 0.0118(19) -0.0143(16)
C12A 0.113(3) 0.105(3) 0.083(2) 0.0018(19) 0.009(2) -0.017(2)
C13A 0.155(4) 0.114(3) 0.087(3) 0.006(2) 0.012(3) -0.038(3)
C14A 0.183(5) 0.093(3) 0.117(4) -0.012(3) 0.058(4) -0.035(3)
C15A 0.145(4) 0.099(3) 0.152(4) 0.007(3) 0.063(4) 0.004(3)
C16A 0.107(3) 0.084(2) 0.123(3) 0.010(2) 0.032(2) 0.005(2)
C17A 0.0650(17) 0.0657(16) 0.092(2) -0.0048(15) -0.0009(15) -0.0065(13)
C18A 0.099(3) 0.116(3) 0.123(3) 0.033(3) 0.031(2) 0.020(2)
C19A 0.135(4) 0.133(4) 0.133(4) 0.036(3) 0.038(3) 0.003(3)
C20A 0.106(3) 0.108(3) 0.128(4) -0.018(3) 0.041(3) -0.021(2)
C21A 0.088(3) 0.126(4) 0.162(4) -0.020(3) 0.034(3) 0.011(3)
C22A 0.085(2) 0.101(3) 0.128(3) 0.004(2) 0.013(2) 0.014(2)
C23A 0.170(5) 0.198(6) 0.172(5) -0.012(4) 0.098(4) -0.028(4)
Cl1A 0.1285(9) 0.1988(13) 0.0999(8) -0.0175(8) 0.0418(7) -0.0147(9)
N1A 0.0612(13) 0.0658(13) 0.0814(15) -0.0017(11) 0.0053(11) 0.0015(10)
F1A 0.181(2) 0.0843(13) 0.1320(19) 0.0007(12) -0.0181(18) 0.0336(15)
O1A 0.0896(14) 0.0797(13) 0.0849(14) -0.0177(11) -0.0022(11) 0.0023(11)
O2A 0.0964(16) 0.1071(16) 0.0925(16) 0.0142(13) -0.0214(13) 0.0011(13)
S1A 0.0707(5) 0.0732(5) 0.0753(5) -0.0011(3) -0.0038(4) -0.0003(4)

loop_
_atom_type_symbol
_atom_type_description
_atom_type_scat_dispersion_real
_atom_type_scat_dispersion_imag
_atom_type_scat_source
C C 0.0033 0.0016 'International Tables Vol C Tables 4.2.6.8 and 6.1.1.4'
H H 0 0 'International Tables Vol C Tables 4.2.6.8 and 6.1.1.4'
Cl Cl 0.1484 0.1585 'International Tables Vol C Tables 4.2.6.8 and 6.1.1.4'
F F 0.0171 0.0103 'International Tables Vol C Tables 4.2.6.8 and 6.1.1.4'
N N 0.0061 0.0033 'International Tables Vol C Tables 4.2.6.8 and 6.1.1.4'
O O 0.0106 0.006 'International Tables Vol C Tables 4.2.6.8 and 6.1.1.4'
S S 0.1246 0.1234 'International Tables Vol C Tables 4.2.6.8 and 6.1.1.4'

loop_
_geom_angle_atom_site_label_1
_geom_angle_atom_site_label_2
_geom_angle_atom_site_label_3
_geom_angle
C6 C1 C2 121.3(3)
C3 C2 C1 118.7(3)
C4 C3 C2 121.4(3)
C4 C3 Cl1 120.2(3)
C2 C3 Cl1 118.4(3)
C3 C4 C5 119.7(3)
C6 C5 C4 120.3(3)
C1 C6 C5 118.6(3)
C1 C6 C7 120.9(2)
C5 C6 C7 120.5(3)
N1 C7 C6 112.1(2)
N1 C7 C8 108.1(2)
C6 C7 C8 111.6(2)
C9 C8 C11 110.7(2)
C9 C8 C7 111.0(3)
C11 C8 C7 114.8(2)
C10 C9 F1 119.0(4)
C10 C9 C8 129.3(5)
F1 C9 C8 111.6(3)
C12 C11 C16 118.5(3)
C12 C11 C8 123.0(3)
C16 C11 C8 118.5(3)
C11 C12 C13 120.0(5)
C14 C13 C12 119.7(6)
C13 C14 C15 121.0(5)
C14 C15 C16 119.9(6)
C15 C16 C11 120.8(5)
C18 C17 C22 119.5(3)
C18 C17 S1 120.6(2)
C22 C17 S1 119.8(2)
C17 C18 C19 119.7(3)
C18 C19 C20 121.0(3)
C21 C20 C19 118.2(3)
C21 C20 C23 121.8(4)
C19 C20 C23 120.0(4)
C20 C21 C22 121.6(3)
C21 C22 C17 119.9(3)
C7 N1 S1 121.52(18)
O2 S1 O1 119.41(13)
O2 S1 N1 108.25(13)
O1 S1 N1 105.01(12)
O2 S1 C17 107.41(13)
O1 S1 C17 107.85(13)
N1 S1 C17 108.55(11)
C2A C1A C6A 121.7(3)
C3A C2A C1A 119.4(3)
C4A C3A C2A 121.0(3)
C4A C3A Cl1A 119.4(3)
C2A C3A Cl1A 119.6(3)
C3A C4A C5A 118.9(3)
C6A C5A C4A 121.6(3)
C1A C6A C5A 117.3(3)
C1A C6A C7A 121.2(3)
C5A C6A C7A 121.5(3)
N1A C7A C6A 112.8(2)
N1A C7A C8A 108.5(2)
C6A C7A C8A 111.4(2)
C9A C8A C11A 112.3(2)
C9A C8A C7A 111.9(3)
C11A C8A C7A 112.1(3)
C10A C9A F1A 118.5(4)
C10A C9A C8A 129.1(4)
F1A C9A C8A 112.5(3)
C16A C11A C12A 118.3(4)
C16A C11A C8A 119.7(4)
C12A C11A C8A 122.0(3)
C13A C12A C11A 120.9(4)
C12A C13A C14A 118.9(5)
C15A C14A C13A 120.3(5)
C14A C15A C16A 120.3(5)
C15A C16A C11A 121.2(5)
C22A C17A C18A 118.7(3)
C22A C17A S1A 121.1(3)
C18A C17A S1A 120.1(3)
C17A C18A C19A 119.7(4)
C20A C19A C18A 121.8(5)
C21A C20A C19A 117.6(4)
C21A C20A C23A 121.4(5)
C19A C20A C23A 120.9(5)
C20A C21A C22A 121.5(4)
C17A C22A C21A 120.7(4)
C7A N1A S1A 121.58(19)
O2A S1A O1A 119.44(15)
O2A S1A N1A 108.25(14)
O1A S1A N1A 104.99(12)
O2A S1A C17A 107.76(15)
O1A S1A C17A 108.23(14)
N1A S1A C17A 107.65(13)

loop_
_geom_bond_atom_site_label_1
_geom_bond_atom_site_label_2
_geom_bond_distance
C1 C6 1.376(4)
C1 C2 1.383(4)
C2 C3 1.369(4)
C3 C4 1.357(5)
C3 Cl1 1.743(3)
C4 C5 1.386(4)
C5 C6 1.384(4)
C6 C7 1.513(4)
C7 N1 1.469(3)
C7 C8 1.548(4)
C8 C9 1.484(4)
C8 C11 1.511(4)
C9 C10 1.263(6)
C9 F1 1.363(5)
C11 C12 1.367(5)
C11 C16 1.377(5)
C12 C13 1.405(6)
C13 C14 1.341(8)
C14 C15 1.350(9)
C15 C16 1.374(6)
C17 C18 1.368(4)
C17 C22 1.378(4)
C17 S1 1.763(3)
C18 C19 1.382(5)
C19 C20 1.383(5)
C20 C21 1.357(5)
C20 C23 1.514(5)
C21 C22 1.373(4)
N1 S1 1.608(2)
O1 S1 1.431(2)
O2 S1 1.424(2)
C1A C2A 1.370(5)
C1A C6A 1.372(4)
C2A C3A 1.359(5)
C3A C4A 1.355(5)
C3A Cl1A 1.745(3)
C4A C5A 1.382(5)
C5A C6A 1.374(4)
C6A C7A 1.531(4)
C7A N1A 1.461(4)
C7A C8A 1.541(4)
C8A C9A 1.483(5)
C8A C11A 1.520(4)
C9A C10A 1.304(5)
C9A F1A 1.356(4)
C11A C16A 1.372(5)
C11A C12A 1.383(5)
C12A C13A 1.379(5)
C13A C14A 1.388(7)
C14A C15A 1.351(7)
C15A C16A 1.369(6)
C17A C22A 1.356(4)
C17A C18A 1.363(5)
C17A S1A 1.755(3)
C18A C19A 1.378(6)
C19A C20A 1.363(6)
C20A C21A 1.347(6)
C20A C23A 1.526(6)
C21A C22A 1.375(6)
N1A S1A 1.610(2)
O1A S1A 1.434(2)
O2A S1A 1.423(2)

loop_
_geom_hbond_atom_site_label_D
_geom_hbond_atom_site_label_H
_geom_hbond_atom_site_label_A
_geom_hbond_distance_DH
_geom_hbond_distance_HA
_geom_hbond_distance_DA
_geom_hbond_angle_DHA
N1 H1A O1A 0.86 2.25 2.959(3) 140
N1A H1A1 O1 0.86 2.25 2.964(3) 141

loop_
_geom_torsion_atom_site_label_1
_geom_torsion_atom_site_label_2
_geom_torsion_atom_site_label_3
_geom_torsion_atom_site_label_4
_geom_torsion
C6 C1 C2 C3 0.5(5)
C1 C2 C3 C4 -0.4(5)
C1 C2 C3 Cl1 179.5(2)
C2 C3 C4 C5 0.6(5)
Cl1 C3 C4 C5 -179.4(2)
C3 C4 C5 C6 -0.8(5)
C2 C1 C6 C5 -0.8(4)
C2 C1 C6 C7 -178.8(3)
C4 C5 C6 C1 0.9(4)
C4 C5 C6 C7 178.9(3)
C1 C6 C7 N1 59.5(3)
C5 C6 C7 N1 -118.5(3)
C1 C6 C7 C8 -62.0(3)
C5 C6 C7 C8 120.1(3)
N1 C7 C8 C9 176.9(2)
C6 C7 C8 C9 -59.4(3)
N1 C7 C8 C11 50.4(3)
C6 C7 C8 C11 174.2(2)
C11 C8 C9 C10 -107.6(5)
C7 C8 C9 C10 123.7(5)
C11 C8 C9 F1 70.5(4)
C7 C8 C9 F1 -58.2(3)
C9 C8 C11 C12 -79.9(4)
C7 C8 C11 C12 46.7(4)
C9 C8 C11 C16 99.1(4)
C7 C8 C11 C16 -134.2(3)
C16 C11 C12 C13 -0.4(5)
C8 C11 C12 C13 178.6(3)
C11 C12 C13 C14 0.1(7)
C12 C13 C14 C15 0.0(8)
C13 C14 C15 C16 0.3(8)
C14 C15 C16 C11 -0.7(7)
C12 C11 C16 C15 0.7(6)
C8 C11 C16 C15 -178.4(3)
C22 C17 C18 C19 -2.0(5)
S1 C17 C18 C19 176.4(3)
C17 C18 C19 C20 0.3(6)
C18 C19 C20 C21 2.5(6)
C18 C19 C20 C23 -177.4(4)
C19 C20 C21 C22 -3.6(5)
C23 C20 C21 C22 176.2(3)
C20 C21 C22 C17 2.0(5)
C18 C17 C22 C21 0.9(5)
S1 C17 C22 C21 -177.5(2)
C6 C7 N1 S1 89.5(3)
C8 C7 N1 S1 -147.04(19)
C7 N1 S1 O2 48.7(2)
C7 N1 S1 O1 177.28(19)
C7 N1 S1 C17 -67.6(2)
C18 C17 S1 O2 6.4(3)
C22 C17 S1 O2 -175.1(2)
C18 C17 S1 O1 -123.5(3)
C22 C17 S1 O1 55.0(3)
C18 C17 S1 N1 123.3(3)
C22 C17 S1 N1 -58.3(3)
C6A C1A C2A C3A -0.5(6)
C1A C2A C3A C4A 1.4(6)
C1A C2A C3A Cl1A -178.1(3)
C2A C3A C4A C5A -1.0(6)
Cl1A C3A C4A C5A 178.6(3)
C3A C4A C5A C6A -0.4(5)
C2A C1A C6A C5A -0.8(5)
C2A C1A C6A C7A 179.5(3)
C4A C5A C6A C1A 1.3(5)
C4A C5A C6A C7A -179.0(3)
C1A C6A C7A N1A 128.4(3)
C5A C6A C7A N1A -51.2(4)
C1A C6A C7A C8A -109.4(3)
C5A C6A C7A C8A 71.0(3)
N1A C7A C8A C9A 177.0(3)
C6A C7A C8A C9A 52.3(3)
N1A C7A C8A C11A -55.8(3)
C6A C7A C8A C11A 179.5(2)
C11A C8A C9A C10A 107.4(4)
C7A C8A C9A C10A -125.5(4)
C11A C8A C9A F1A -71.0(4)
C7A C8A C9A F1A 56.0(4)
C9A C8A C11A C16A -110.1(4)
C7A C8A C11A C16A 122.9(3)
C9A C8A C11A C12A 69.1(4)
C7A C8A C11A C12A -57.9(4)
C16A C11A C12A C13A 0.0(5)
C8A C11A C12A C13A -179.2(3)
C11A C12A C13A C14A -0.6(6)
C12A C13A C14A C15A 0.4(7)
C13A C14A C15A C16A 0.4(7)
C14A C15A C16A C11A -1.1(7)
C12A C11A C16A C15A 0.8(5)
C8A C11A C16A C15A -180.0(3)
C22A C17A C18A C19A -0.1(6)
S1A C17A C18A C19A -177.8(4)
C17A C18A C19A C20A -0.9(8)
C18A C19A C20A C21A 1.7(8)
C18A C19A C20A C23A -179.1(5)
C19A C20A C21A C22A -1.6(7)
C23A C20A C21A C22A 179.2(4)
C18A C17A C22A C21A 0.2(6)
S1A C17A C22A C21A 177.9(3)
C20A C21A C22A C17A 0.7(7)
C6A C7A N1A S1A -86.5(3)
C8A C7A N1A S1A 149.7(2)
C7A N1A S1A O2A -51.0(3)
C7A N1A S1A O1A -179.6(2)
C7A N1A S1A C17A 65.2(2)
C22A C17A S1A O2A 10.5(3)
C18A C17A S1A O2A -171.8(3)
C22A C17A S1A O1A 140.9(3)
C18A C17A S1A O1A -41.4(3)
C22A C17A S1A N1A -106.1(3)
C18A C17A S1A N1A 71.6(3)
